data_2219073
loop_
_publ_author_name
'Ramachandran, G.'
'Suresh, R.'
'Chakkaravarthi, G.'
'Kanakam, Charles Christopher'
'Manivannan, V.'

_publ_section_title
;
 2-(5,7-Dimethoxy-4-oxo-4<i>H</i>-chromen-2-yl)phenyl
 4-toluenesulfonate
;
_journal_coeditor_code IS2315
_journal_issue 8
_journal_name_full 'Acta Crystallographica Section E'
_journal_page_first o1576
_journal_paper_doi 10.1107/S1600536808022654
_journal_volume 64
_journal_year 2008
_chemical_formula_iupac 'C24 H20 O7 S'
_chemical_formula_moiety 'C24 H20 O7 S'
_chemical_formula_sum 'C24 H20 O7 S'
_chemical_formula_weight 452.46
_chemical_name_common '5,7-Dimethoxy-2'-flavonyl 4-toluenesulfonate'
_chemical_name_systematic
;
2-(5,7-Dimethoxy-4-oxo-4H-chromen-2-yl)phenyl 4-toluenesulfonate
;
_space_group_IT_number 14
_symmetry_cell_setting monoclinic
_symmetry_space_group_name_Hall '-P 2ybc'
_symmetry_space_group_name_H-M 'P 1 21/c 1'
_atom_sites_solution_hydrogens geom
_atom_sites_solution_primary direct
_atom_sites_solution_secondary difmap
_audit_creation_method SHELXL-97
_cell_angle_alpha 90.00
_cell_angle_beta 98.972(5)
_cell_angle_gamma 90.00
_cell_formula_units_Z 4
_cell_length_a 7.373(2)
_cell_length_b 21.011(6)
_cell_length_c 13.969(4)
_cell_measurement_reflns_used 5023
_cell_measurement_temperature 295(2)
_cell_measurement_theta_max 28.0
_cell_measurement_theta_min 1.7
_cell_volume 2137.5(10)
_computing_cell_refinement 'APEX2 (Bruker, 2004)'
_computing_data_collection 'APEX2 (Bruker, 2004)'
_computing_data_reduction 'APEX2 (Bruker, 2004)'
_computing_molecular_graphics 'PLATON (Spek, 2003)'
_computing_publication_material 'SHELXL97 (Sheldrick, 2008)'
_computing_structure_refinement 'SHELXL97 (Sheldrick, 2008)'
_computing_structure_solution 'SHELXS97 (Sheldrick, 2008)'
_diffrn_ambient_temperature 295(2)
_diffrn_measured_fraction_theta_full 1.000
_diffrn_measured_fraction_theta_max 0.982
_diffrn_measurement_device_type 'Bruker Kappa APEXII'
_diffrn_measurement_method '\w and \f'
_diffrn_radiation_monochromator graphite
_diffrn_radiation_source 'fine-focus sealed tube'
_diffrn_radiation_type MoK\a
_diffrn_radiation_wavelength 0.71073
_diffrn_reflns_av_R_equivalents 0.0268
_diffrn_reflns_av_sigmaI/netI 0.0227
_diffrn_reflns_limit_h_max 9
_diffrn_reflns_limit_h_min -9
_diffrn_reflns_limit_k_max 27
_diffrn_reflns_limit_k_min -27
_diffrn_reflns_limit_l_max 18
_diffrn_reflns_limit_l_min -17
_diffrn_reflns_number 24478
_diffrn_reflns_theta_full 25.00
_diffrn_reflns_theta_max 28.03
_diffrn_reflns_theta_min 1.77
_diffrn_standards_interval_time 0
_diffrn_standards_number 0
_exptl_absorpt_coefficient_mu 0.196
_exptl_absorpt_correction_T_max 0.9693
_exptl_absorpt_correction_T_min 0.9581
_exptl_absorpt_correction_type multi-scan
_exptl_absorpt_process_details '(<i>SADABS</i>; Sheldrick, 1996)'
_exptl_crystal_colour colourless
_exptl_crystal_density_diffrn 1.406
_exptl_crystal_density_method 'not measured'
_exptl_crystal_description block
_exptl_crystal_F_000 944
_exptl_crystal_size_max 0.22
_exptl_crystal_size_mid 0.18
_exptl_crystal_size_min 0.16
_refine_diff_density_max 0.268
_refine_diff_density_min -0.382
_refine_ls_extinction_method none
_refine_ls_goodness_of_fit_ref 1.051
_refine_ls_hydrogen_treatment constr
_refine_ls_matrix_type full
_refine_ls_number_parameters 292
_refine_ls_number_reflns 5093
_refine_ls_number_restraints 1
_refine_ls_restrained_S_all 1.051
_refine_ls_R_factor_all 0.0684
_refine_ls_R_factor_gt 0.0498
_refine_ls_shift/su_max 0.000
_refine_ls_shift/su_mean 0.000
_refine_ls_structure_factor_coef Fsqd
_refine_ls_weighting_details 'calc w=1/[\s^2^(Fo^2^)+(0.0523P)^2^+0.7841P] where P=(Fo^2^+2Fc^2^)/3'
_refine_ls_weighting_scheme calc
_refine_ls_wR_factor_gt 0.1152
_refine_ls_wR_factor_ref 0.1256
_reflns_number_gt 3932
_reflns_number_total 5093
_reflns_threshold_expression I>2\s(I)
_cod_data_source_file is2315.cif
_cod_data_source_block I
_cod_depositor_comments
;
The following automatic conversions were performed:
'_symmetry_cell_setting' value 'Monoclinic' changed to 'monoclinic'
according to '/home/saulius/struct/CIF-dictionaries/cif_core.dic'
dictionary named 'cif_core.dic' version 2.4.1 from
2010-06-29.

'_geom_hbond_publ_flag' value 'Y' changed to 'y' according to
'/home/saulius/struct/CIF-dictionaries/cif_core.dic' dictionary named
'cif_core.dic' version 2.4.1 from 2010-06-29 (4 times).

Automatic conversion script
Id: cif_fix_enum 1527 2010-12-29 10:47:43Z saulius 

The following automatic conversions were performed:

'_symmetry_cell_setting' value 'Monoclinic' changed to 'monoclinic'
according to /home/saulius/struct/CIF-dictionaries/cif_core.dic
dictionary named 'cif_core.dic' version 2.4.1 from
2010-06-29.

'_geom_hbond_publ_flag' value 'Y' changed to 'y'
according to /home/saulius/struct/CIF-dictionaries/cif_core.dic
dictionary named 'cif_core.dic' version 2.4.1 from 2010-06-29 (4
times).

Automatic conversion script
Id: cif_fix_values 1715 2011-07-08 13:25:40Z adriana 
;
_cod_original_cell_volume 2137.6(10)
_cod_original_sg_symbol_H-M 'P 21/c'
_cod_database_code 2219073
_cod_database_fobs_code 2219073

loop_
_symmetry_equiv_pos_as_xyz
'x, y, z'
'-x, y+1/2, -z+1/2'
'-x, -y, -z'
'x, -y-1/2, z-1/2'

loop_
_atom_site_type_symbol
_atom_site_label
_atom_site_fract_x
_atom_site_fract_y
_atom_site_fract_z
_atom_site_U_iso_or_equiv
_atom_site_adp_type
_atom_site_calc_flag
_atom_site_refinement_flags
_atom_site_occupancy
S S1 0.08488(8) 0.62413(2) 0.64071(4) 0.05905(18) Uani d . 1
O O1 0.0797(3) 0.61918(9) 0.74090(14) 0.0966(7) Uani d . 1
O O2 -0.0424(2) 0.58983(7) 0.57276(15) 0.0778(5) Uani d . 1
O O3 0.28958(18) 0.59915(6) 0.63318(9) 0.0471(3) Uani d . 1
O O4 0.53667(17) 0.74321(5) 0.50458(8) 0.0405(3) Uani d . 1
O O5 0.7115(2) 0.75407(7) 0.79509(10) 0.0666(4) Uani d . 1
O O6 0.6757(3) 0.95793(6) 0.44864(11) 0.0699(5) Uani d . 1
O O7 0.8015(2) 0.87641(7) 0.76660(9) 0.0541(4) Uani d . 1
C C1 0.0892(3) 0.70374(9) 0.60523(15) 0.0476(5) Uani d . 1
C C2 0.1605(3) 0.74935(10) 0.67212(18) 0.0602(5) Uani d . 1
H H2 0.1973 0.7387 0.7368 0.072 Uiso calc R 1
C C3 0.1758(3) 0.81123(10) 0.6404(2) 0.0666(6) Uani d U 1
H H3 0.2228 0.8423 0.6848 0.080 Uiso calc R 1
C C4 0.1234(3) 0.82809(10) 0.5447(2) 0.0651(6) Uani d U 1
C C5 0.0488(3) 0.78228(11) 0.48044(18) 0.0630(6) Uani d . 1
H H5 0.0092 0.7933 0.4161 0.076 Uiso calc R 1
C C6 0.0313(3) 0.71989(10) 0.50952(16) 0.0556(5) Uani d . 1
H H6 -0.0188 0.6892 0.4651 0.067 Uiso calc R 1
C C7 0.1486(4) 0.89585(12) 0.5117(3) 0.0992(11) Uani d . 1
H H7A 0.1668 0.8957 0.4451 0.149 Uiso calc R 1
H H7B 0.2537 0.9144 0.5510 0.149 Uiso calc R 1
H H7C 0.0412 0.9203 0.5180 0.149 Uiso calc R 1
C C8 0.3393(2) 0.59138(7) 0.54037(12) 0.0373(4) Uani d . 1
C C9 0.2781(2) 0.53817(8) 0.48695(14) 0.0430(4) Uani d . 1
H H9 0.2039 0.5085 0.5116 0.052 Uiso calc R 1
C C10 0.3279(3) 0.52929(9) 0.39678(14) 0.0462(4) Uani d . 1
H H10 0.2886 0.4933 0.3606 0.055 Uiso calc R 1
C C11 0.4361(3) 0.57390(9) 0.36046(14) 0.0468(4) Uani d . 1
H H11 0.4669 0.5684 0.2989 0.056 Uiso calc R 1
C C12 0.4992(3) 0.62672(8) 0.41444(13) 0.0427(4) Uani d . 1
H H12 0.5727 0.6563 0.3890 0.051 Uiso calc R 1
C C13 0.4541(2) 0.63623(8) 0.50660(12) 0.0363(4) Uani d . 1
C C14 0.5303(2) 0.69218(7) 0.56371(12) 0.0355(4) Uani d . 1
C C15 0.6059(2) 0.79985(7) 0.54323(12) 0.0355(4) Uani d . 1
C C16 0.6061(3) 0.84733(8) 0.47443(13) 0.0431(4) Uani d . 1
H H16 0.5662 0.8395 0.4090 0.052 Uiso calc R 1
C C17 0.6678(3) 0.90651(8) 0.50682(14) 0.0464(4) Uani d . 1
C C18 0.7306(3) 0.91772(9) 0.60496(14) 0.0463(4) Uani d . 1
H H18 0.7697 0.9583 0.6255 0.056 Uiso calc R 1
C C19 0.7350(2) 0.86942(8) 0.67109(13) 0.0399(4) Uani d . 1
C C20 0.6689(2) 0.80742(8) 0.64181(12) 0.0352(4) Uani d . 1
C C21 0.6642(3) 0.75290(8) 0.70711(13) 0.0416(4) Uani d . 1
C C22 0.5923(3) 0.69490(8) 0.65831(13) 0.0425(4) Uani d . 1
H H22 0.5895 0.6581 0.6949 0.051 Uiso calc R 1
C C23 0.6289(5) 0.94826(13) 0.34712(18) 0.1037(12) Uani d . 1
H H23A 0.7102 0.9173 0.3263 0.156 Uiso calc R 1
H H23B 0.6402 0.9877 0.3139 0.156 Uiso calc R 1
H H23C 0.5047 0.9332 0.3326 0.156 Uiso calc R 1
C C24 0.8834(4) 0.93587(12) 0.79739(17) 0.0718(7) Uani d . 1
H H24A 0.9837 0.9443 0.7628 0.108 Uiso calc R 1
H H24B 0.9282 0.9343 0.8657 0.108 Uiso calc R 1
H H24C 0.7936 0.9691 0.7844 0.108 Uiso calc R 1

loop_
_atom_site_aniso_label
_atom_site_aniso_U_11
_atom_site_aniso_U_22
_atom_site_aniso_U_33
_atom_site_aniso_U_12
_atom_site_aniso_U_13
_atom_site_aniso_U_23
S1 0.0666(3) 0.0429(3) 0.0766(4) -0.0102(2) 0.0393(3) -0.0010(2)
O1 0.1372(18) 0.0811(12) 0.0899(13) 0.0014(12) 0.0750(13) 0.0146(10)
O2 0.0545(9) 0.0495(9) 0.1352(16) -0.0205(7) 0.0327(9) -0.0202(9)
O3 0.0596(8) 0.0376(7) 0.0469(7) -0.0034(6) 0.0164(6) 0.0059(5)
O4 0.0558(8) 0.0302(6) 0.0347(6) -0.0089(5) 0.0051(5) -0.0008(5)
O5 0.1040(13) 0.0593(9) 0.0336(7) -0.0095(8) 0.0011(7) -0.0001(6)
O6 0.1180(14) 0.0340(7) 0.0570(9) -0.0143(8) 0.0117(9) 0.0049(6)
O7 0.0637(9) 0.0567(8) 0.0416(7) -0.0160(7) 0.0071(6) -0.0158(6)
C1 0.0453(10) 0.0370(9) 0.0641(13) -0.0033(8) 0.0197(9) -0.0086(8)
C2 0.0599(13) 0.0533(12) 0.0673(14) 0.0019(10) 0.0098(10) -0.0162(10)
C3 0.0526(12) 0.0453(12) 0.1012(14) -0.0042(9) 0.0095(12) -0.0269(11)
C4 0.0437(11) 0.0445(11) 0.1110(15) 0.0029(9) 0.0248(11) 0.0005(12)
C5 0.0588(13) 0.0569(13) 0.0756(15) 0.0076(10) 0.0176(11) 0.0057(11)
C6 0.0522(12) 0.0483(11) 0.0675(14) -0.0034(9) 0.0130(10) -0.0119(10)
C7 0.0805(18) 0.0483(14) 0.179(3) 0.0009(13) 0.054(2) 0.0132(17)
C8 0.0411(9) 0.0301(8) 0.0408(9) 0.0028(7) 0.0066(7) 0.0045(7)
C9 0.0416(9) 0.0295(8) 0.0569(11) -0.0021(7) 0.0046(8) 0.0035(7)
C10 0.0445(10) 0.0349(9) 0.0569(11) -0.0015(7) 0.0004(8) -0.0103(8)
C11 0.0493(11) 0.0479(10) 0.0434(10) -0.0011(8) 0.0081(8) -0.0098(8)
C12 0.0464(10) 0.0375(9) 0.0457(10) -0.0055(7) 0.0113(8) -0.0018(7)
C13 0.0381(9) 0.0298(8) 0.0407(9) -0.0002(6) 0.0051(7) -0.0001(7)
C14 0.0385(9) 0.0307(8) 0.0384(9) -0.0018(6) 0.0099(7) 0.0018(6)
C15 0.0384(9) 0.0303(8) 0.0388(9) -0.0031(6) 0.0090(7) -0.0047(7)
C16 0.0567(11) 0.0361(9) 0.0360(9) -0.0053(8) 0.0055(8) -0.0011(7)
C17 0.0577(11) 0.0334(9) 0.0497(11) -0.0048(8) 0.0134(9) 0.0008(8)
C18 0.0532(11) 0.0342(9) 0.0538(11) -0.0094(8) 0.0152(9) -0.0120(8)
C19 0.0378(9) 0.0427(9) 0.0409(9) -0.0039(7) 0.0115(7) -0.0106(7)
C20 0.0348(8) 0.0369(8) 0.0352(8) -0.0023(6) 0.0094(6) -0.0047(7)
C21 0.0455(10) 0.0437(10) 0.0359(9) -0.0012(8) 0.0073(7) -0.0010(7)
C22 0.0511(10) 0.0357(9) 0.0409(10) -0.0031(7) 0.0080(8) 0.0048(7)
C23 0.196(4) 0.0525(14) 0.0567(15) -0.0225(18) 0.0020(18) 0.0179(12)
C24 0.0765(16) 0.0766(16) 0.0605(14) -0.0301(13) 0.0054(12) -0.0266(12)

loop_
_atom_type_symbol
_atom_type_description
_atom_type_scat_dispersion_real
_atom_type_scat_dispersion_imag
_atom_type_scat_source
C C 0.0033 0.0016 'International Tables Vol C Tables 4.2.6.8 and 6.1.1.4'
H H 0.0000 0.0000 'International Tables Vol C Tables 4.2.6.8 and 6.1.1.4'
O O 0.0106 0.0060 'International Tables Vol C Tables 4.2.6.8 and 6.1.1.4'
S S 0.1246 0.1234 'International Tables Vol C Tables 4.2.6.8 and 6.1.1.4'

loop_
_geom_angle_atom_site_label_1
_geom_angle_atom_site_label_2
_geom_angle_atom_site_label_3
_geom_angle
O1 S1 O2 120.53(12)
O1 S1 O3 102.15(11)
O2 S1 O3 108.53(9)
O1 S1 C1 110.91(11)
O2 S1 C1 109.59(11)
O3 S1 C1 103.52(8)
C8 O3 S1 118.44(11)
C14 O4 C15 119.42(13)
C17 O6 C23 117.19(16)
C19 O7 C24 117.60(16)
C6 C1 C2 120.7(2)
C6 C1 S1 119.57(15)
C2 C1 S1 119.57(17)
C1 C2 C3 118.4(2)
C1 C2 H2 120.8
C3 C2 H2 120.8
C4 C3 C2 121.8(2)
C4 C3 H3 119.1
C2 C3 H3 119.1
C5 C4 C3 118.5(2)
C5 C4 C7 121.0(3)
C3 C4 C7 120.5(3)
C4 C5 C6 121.2(2)
C4 C5 H5 119.4
C6 C5 H5 119.4
C1 C6 C5 119.2(2)
C1 C6 H6 120.4
C5 C6 H6 120.4
C4 C7 H7A 109.5
C4 C7 H7B 109.5
H7A C7 H7B 109.5
C4 C7 H7C 109.5
H7A C7 H7C 109.5
H7B C7 H7C 109.5
C9 C8 C13 121.86(16)
C9 C8 O3 118.74(15)
C13 C8 O3 119.35(14)
C10 C9 C8 119.51(16)
C10 C9 H9 120.2
C8 C9 H9 120.2
C11 C10 C9 119.76(16)
C11 C10 H10 120.1
C9 C10 H10 120.1
C10 C11 C12 120.73(17)
C10 C11 H11 119.6
C12 C11 H11 119.6
C11 C12 C13 120.71(16)
C11 C12 H12 119.6
C13 C12 H12 119.6
C12 C13 C8 117.38(15)
C12 C13 C14 119.07(15)
C8 C13 C14 123.54(15)
C22 C14 O4 122.06(15)
C22 C14 C13 127.71(15)
O4 C14 C13 110.19(14)
O4 C15 C16 113.08(14)
O4 C15 C20 122.33(14)
C16 C15 C20 124.59(15)
C17 C16 C15 117.29(16)
C17 C16 H16 121.4
C15 C16 H16 121.4
O6 C17 C16 124.38(17)
O6 C17 C18 114.47(16)
C16 C17 C18 121.14(17)
C19 C18 C17 120.43(16)
C19 C18 H18 119.8
C17 C18 H18 119.8
O7 C19 C18 123.41(16)
O7 C19 C20 115.82(16)
C18 C19 C20 120.77(16)
C15 C20 C19 115.71(15)
C15 C20 C21 119.27(15)
C19 C20 C21 125.01(15)
O5 C21 C22 120.86(17)
O5 C21 C20 125.27(17)
C22 C21 C20 113.86(15)
C14 C22 C21 123.01(16)
C14 C22 H22 118.5
C21 C22 H22 118.5
O6 C23 H23A 109.5
O6 C23 H23B 109.5
H23A C23 H23B 109.5
O6 C23 H23C 109.5
H23A C23 H23C 109.5
H23B C23 H23C 109.5
O7 C24 H24A 109.5
O7 C24 H24B 109.5
H24A C24 H24B 109.5
O7 C24 H24C 109.5
H24A C24 H24C 109.5
H24B C24 H24C 109.5

loop_
_geom_bond_atom_site_label_1
_geom_bond_atom_site_label_2
_geom_bond_distance
S1 O1 1.4099(19)
S1 O2 1.4226(18)
S1 O3 1.6168(15)
S1 C1 1.746(2)
O3 C8 1.411(2)
O4 C14 1.3588(19)
O4 C15 1.3720(19)
O5 C21 1.224(2)
O6 C17 1.359(2)
O6 C23 1.421(3)
O7 C19 1.356(2)
O7 C24 1.425(2)
C1 C6 1.381(3)
C1 C2 1.384(3)
C2 C3 1.384(3)
C2 H2 0.9300
C3 C4 1.378(4)
C3 H3 0.9300
C4 C5 1.372(3)
C4 C7 1.517(3)
C5 C6 1.384(3)
C5 H5 0.9300
C6 H6 0.9300
C7 H7A 0.9600
C7 H7B 0.9600
C7 H7C 0.9600
C8 C9 1.380(2)
C8 C13 1.397(2)
C9 C10 1.379(3)
C9 H9 0.9300
C10 C11 1.378(3)
C10 H10 0.9300
C11 C12 1.381(3)
C11 H11 0.9300
C12 C13 1.394(2)
C12 H12 0.9300
C13 C14 1.481(2)
C14 C22 1.331(2)
C15 C16 1.385(2)
C15 C20 1.392(2)
C16 C17 1.376(2)
C16 H16 0.9300
C17 C18 1.397(3)
C18 C19 1.369(3)
C18 H18 0.9300
C19 C20 1.428(2)
C20 C21 1.468(2)
C21 C22 1.455(2)
C22 H22 0.9300
C23 H23A 0.9600
C23 H23B 0.9600
C23 H23C 0.9600
C24 H24A 0.9600
C24 H24B 0.9600
C24 H24C 0.9600

loop_
_geom_hbond_atom_site_label_D
_geom_hbond_atom_site_label_H
_geom_hbond_atom_site_label_A
_geom_hbond_site_symmetry_A
_geom_hbond_distance_DH
_geom_hbond_distance_HA
_geom_hbond_distance_DA
_geom_hbond_angle_DHA
_geom_hbond_publ_flag
C6 H6 O2 . 0.93 2.59 2.949(3) 103 y
C22 H22 O3 . 0.93 2.56 2.985(2) 108 y
C9 H9 O2 3_566 0.93 2.58 3.240(2) 129 y
C12 H12 O5 4_575 0.93 2.60 3.510(2) 168 y

loop_
_geom_torsion_atom_site_label_1
_geom_torsion_atom_site_label_2
_geom_torsion_atom_site_label_3
_geom_torsion_atom_site_label_4
_geom_torsion
O1 S1 O3 C8 173.84(13)
O2 S1 O3 C8 45.51(14)
C1 S1 O3 C8 -70.87(13)
O1 S1 C1 C6 -157.58(18)
O2 S1 C1 C6 -22.09(19)
O3 S1 C1 C6 93.54(17)
O1 S1 C1 C2 26.1(2)
O2 S1 C1 C2 161.64(16)
O3 S1 C1 C2 -82.74(17)
C6 C1 C2 C3 -1.3(3)
S1 C1 C2 C3 174.95(16)
C1 C2 C3 C4 -0.4(3)
C2 C3 C4 C5 2.1(3)
C2 C3 C4 C7 -177.7(2)
C3 C4 C5 C6 -2.1(3)
C7 C4 C5 C6 177.7(2)
C2 C1 C6 C5 1.3(3)
S1 C1 C6 C5 -174.92(16)
C4 C5 C6 C1 0.4(3)
S1 O3 C8 C9 -77.99(17)
S1 O3 C8 C13 104.39(16)
C13 C8 C9 C10 -1.4(3)
O3 C8 C9 C10 -178.93(15)
C8 C9 C10 C11 -0.8(3)
C9 C10 C11 C12 1.7(3)
C10 C11 C12 C13 -0.4(3)
C11 C12 C13 C8 -1.7(3)
C11 C12 C13 C14 177.69(16)
C9 C8 C13 C12 2.6(3)
O3 C8 C13 C12 -179.87(15)
C9 C8 C13 C14 -176.78(16)
O3 C8 C13 C14 0.8(2)
C15 O4 C14 C22 -1.2(2)
C15 O4 C14 C13 -179.02(13)
C12 C13 C14 C22 -140.30(19)
C8 C13 C14 C22 39.1(3)
C12 C13 C14 O4 37.4(2)
C8 C13 C14 O4 -143.28(16)
C14 O4 C15 C16 179.20(15)
C14 O4 C15 C20 -0.6(2)
O4 C15 C16 C17 178.01(16)
C20 C15 C16 C17 -2.2(3)
C23 O6 C17 C16 -4.5(3)
C23 O6 C17 C18 174.7(2)
C15 C16 C17 O6 -179.71(19)
C15 C16 C17 C18 1.1(3)
O6 C17 C18 C19 -178.11(18)
C16 C17 C18 C19 1.1(3)
C24 O7 C19 C18 -5.0(3)
C24 O7 C19 C20 174.65(18)
C17 C18 C19 O7 177.12(17)
C17 C18 C19 C20 -2.5(3)
O4 C15 C20 C19 -179.33(15)
C16 C15 C20 C19 0.9(2)
O4 C15 C20 C21 0.9(2)
C16 C15 C20 C21 -178.93(17)
O7 C19 C20 C15 -178.12(15)
C18 C19 C20 C15 1.5(2)
O7 C19 C20 C21 1.6(2)
C18 C19 C20 C21 -178.72(17)
C15 C20 C21 O5 -178.16(19)
C19 C20 C21 O5 2.1(3)
C15 C20 C21 C22 0.5(2)
C19 C20 C21 C22 -179.25(16)
O4 C14 C22 C21 2.8(3)
C13 C14 C22 C21 -179.82(17)
O5 C21 C22 C14 176.42(19)
C20 C21 C22 C14 -2.3(3)

loop_
_cod_related_entry_id
_cod_related_entry_database
_cod_related_entry_code
1 ChemSpider 24740460
